data_7101186
loop_
_publ_author_name
C.H.Gorbitz

_publ_section_title
;
The structure of nanotubes formed by diphenylalanine, the core recognition
motif of Alzheimer's beta-amyloid polypeptide
;
_journal_issue 22
_journal_name_full 'Chemical Communications'
_journal_paper_doi 10.1039/b603080g
_journal_year 2006
_chemical_absolute_configuration rm
_chemical_formula_moiety 'C20 H21 N3 O3, 0.75H2 O'
_chemical_formula_sum 'C20 H22.5 N3 O3.75'
_chemical_formula_weight 364.91
_chemical_name_common 'L-phenylalanyl-L-tryptophane 0.75 hydrate'
_chemical_name_systematic
;
L-phenylalanyl-L-tryptophane 0.75 hydrate
;
_space_group_IT_number 19
_symmetry_cell_setting orthorhombic
_symmetry_space_group_name_Hall 'P 2ac 2ab'
_symmetry_space_group_name_H-M 'P 21 21 21'
_atom_sites_solution_hydrogens geom
_atom_sites_solution_primary direct
_atom_sites_solution_secondary difmap
_audit_creation_method SHELXL-97
_cell_angle_alpha 90.00
_cell_angle_beta 90.00
_cell_angle_gamma 90.00
_cell_formula_units_Z 16
_cell_length_a 5.6207(6)
_cell_length_b 35.556(4)
_cell_length_c 35.835(4)
_cell_measurement_reflns_used 1981
_cell_measurement_temperature 105(2)
_cell_measurement_theta_max 20.82
_cell_measurement_theta_min 0.81
_cell_volume 7161.5(15)
_computing_cell_refinement 'SAINT (Bruker, 2001)'
_computing_data_collection 'SMART (Bruker, 1998)'
_computing_data_reduction 'SAINT (Bruker, 2001)'
_computing_molecular_graphics 'SHELXTL (Bruker, 2000)'
_computing_publication_material 'SHELXTL (Bruker, 2000)'
_computing_structure_refinement 'SHELXTL (Bruker, 2000)'
_computing_structure_solution 'SHELXTL (Bruker, 2000)'
_diffrn_ambient_temperature 105(2)
_diffrn_detector_area_resol_mean 8.3
_diffrn_measured_fraction_theta_full 0.979
_diffrn_measured_fraction_theta_max 0.979
_diffrn_measurement_device_type 'Siemens SMART CCD diffractometer'
_diffrn_measurement_method
;
Three sets of frames each taken over 0.3\% \w rotation with 150 s
exposure time.
;
_diffrn_radiation_monochromator graphite
_diffrn_radiation_source 'fine-focus sealed tube'
_diffrn_radiation_type MoK\a
_diffrn_radiation_wavelength 0.71073
_diffrn_reflns_av_R_equivalents 0.1695
_diffrn_reflns_av_sigmaI/netI 0.1350
_diffrn_reflns_limit_h_max 6
_diffrn_reflns_limit_h_min -6
_diffrn_reflns_limit_k_max 32
_diffrn_reflns_limit_k_min -42
_diffrn_reflns_limit_l_max 41
_diffrn_reflns_limit_l_min -41
_diffrn_reflns_number 33425
_diffrn_reflns_theta_full 25.02
_diffrn_reflns_theta_max 25.02
_diffrn_reflns_theta_min 0.81
_diffrn_standards_number 0
_exptl_absorpt_coefficient_mu 0.095
_exptl_absorpt_correction_T_max 0.9983
_exptl_absorpt_correction_T_min 0.8756
_exptl_absorpt_correction_type multi-scan
_exptl_absorpt_process_details 'SADABS (Sheldrick, 1996)'
_exptl_crystal_colour colourless
_exptl_crystal_density_diffrn 1.354
_exptl_crystal_density_meas ?
_exptl_crystal_density_method .
_exptl_crystal_description needle
_exptl_crystal_F_000 3096
_exptl_crystal_size_max 0.540
_exptl_crystal_size_mid 0.020
_exptl_crystal_size_min 0.018
_refine_diff_density_max 0.447
_refine_diff_density_min -0.366
_refine_diff_density_rms 0.091
_refine_ls_extinction_coef 0.0127(6)
_refine_ls_extinction_expression Fc^*^=kFc[1+0.001xFc^2^\l^3^/sin(2\q)]^-1/4^
_refine_ls_extinction_method SHELXL
_refine_ls_goodness_of_fit_ref 1.037
_refine_ls_hydrogen_treatment mixed
_refine_ls_matrix_type full
_refine_ls_number_parameters 726
_refine_ls_number_reflns 7087
_refine_ls_number_restraints 529
_refine_ls_restrained_S_all 1.018
_refine_ls_R_factor_all 0.2144
_refine_ls_R_factor_gt 0.0790
_refine_ls_shift/su_max 0.006
_refine_ls_shift/su_mean 0.000
_refine_ls_structure_factor_coef Fsqd
_refine_ls_weighting_details 'calc w=1/[\s^2^(Fo^2^)+(0.0640P)^2^P] where P=(Fo^2^+2Fc^2^)/3'
_refine_ls_weighting_scheme calc
_refine_ls_wR_factor_gt 0.1387
_refine_ls_wR_factor_ref 0.1822
_reflns_number_gt 3234
_reflns_number_total 7087
_reflns_threshold_expression >2sigma(I)
_cod_data_source_file b603080g.txt
_cod_original_sg_symbol_H-M 'P21 21 21'
_cod_original_formula_sum 'C20 H22.50 N3 O3.75'
_cod_database_code 7101186

loop_
_symmetry_equiv_pos_as_xyz
'x, y, z'
'-x+1/2, -y, z+1/2'
'-x, y+1/2, -z+1/2'
'x+1/2, -y+1/2, -z'

loop_
_atom_site_label
_atom_site_type_symbol
_atom_site_fract_x
_atom_site_fract_y
_atom_site_fract_z
_atom_site_U_iso_or_equiv
_atom_site_adp_type
_atom_site_occupancy
_atom_site_symmetry_multiplicity
_atom_site_calc_flag
_atom_site_refinement_flags
_atom_site_disorder_assembly
_atom_site_disorder_group
O1A O 0.5577(9) 0.58580(15) 0.90838(18) 0.0239(17) Uani 1 1 d DU . .
O2A O 0.6059(10) 0.62089(15) 0.83058(16) 0.0231(16) Uani 1 1 d D . .
O3A O 0.8932(9) 0.65499(15) 0.85613(17) 0.0194(15) Uani 1 1 d DU . .
N1A N 0.2089(12) 0.53506(16) 0.8991(2) 0.024(2) Uani 1 1 d D . .
H1A H 0.1979 0.5327 0.8739 0.036 Uiso 1 1 calc R . .
H2A H 0.1094 0.5182 0.9102 0.036 Uiso 1 1 calc R . .
H3A H 0.3611 0.5304 0.9064 0.036 Uiso 1 1 calc R . .
N2A N 0.3135(11) 0.63351(15) 0.89170(19) 0.0197(19) Uiso 1 1 d D . .
H4A H 0.1653 0.6410 0.8888 0.024 Uiso 1 1 calc R . .
C1A C 0.1402(12) 0.57398(18) 0.9103(2) 0.016(2) Uiso 1 1 d D . .
H11A H 0.0083 0.5826 0.8936 0.019 Uiso 1 1 calc R . .
C2A C 0.0525(12) 0.5747(2) 0.95007(18) 0.019(2) Uiso 1 1 d D . .
H21A H 0.0123 0.6010 0.9565 0.023 Uiso 1 1 calc R . .
H22A H -0.0966 0.5600 0.9514 0.023 Uiso 1 1 calc R . .
C3A C 0.2197(14) 0.5599(2) 0.9793(2) 0.019(2) Uiso 1 1 d D . .
C4A C 0.2033(15) 0.5236(2) 0.9926(3) 0.024(3) Uani 1 1 d D . .
H41A H 0.0797 0.5076 0.9837 0.029 Uiso 1 1 calc R . .
C5A C 0.3643(16) 0.5099(2) 1.0186(3) 0.030(3) Uani 1 1 d D . .
H51A H 0.3502 0.4847 1.0272 0.036 Uiso 1 1 calc R . .
C6A C 0.5433(16) 0.5322(2) 1.0320(3) 0.037(3) Uani 1 1 d D . .
H61A H 0.6537 0.5228 1.0497 0.045 Uiso 1 1 calc R . .
C7A C 0.5601(15) 0.5690(2) 1.0190(3) 0.037(3) Uani 1 1 d D . .
H71A H 0.6833 0.5849 1.0280 0.044 Uiso 1 1 calc R . .
C8A C 0.4003(15) 0.5826(2) 0.9933(2) 0.027(3) Uani 1 1 d D . .
H81A H 0.4136 0.6078 0.9850 0.032 Uiso 1 1 calc R . .
C9A C 0.3565(12) 0.59882(18) 0.9033(2) 0.016(2) Uiso 1 1 d D . .
C10A C 0.5081(12) 0.65977(19) 0.88349(19) 0.015(2) Uiso 1 1 d D . .
H10A H 0.4338 0.6824 0.8718 0.018 Uiso 1 1 calc R . .
C11A C 0.6320(13) 0.6733(2) 0.91917(19) 0.020(2) Uiso 1 1 d D . .
H14A H 0.7127 0.6517 0.9311 0.024 Uiso 1 1 calc R . .
H15A H 0.7556 0.6920 0.9124 0.024 Uiso 1 1 calc R . .
C12A C 0.4637(13) 0.6910(2) 0.94702(19) 0.016(2) Uiso 1 1 d D . .
C13A C 0.2617(13) 0.7108(2) 0.9392(2) 0.020(2) Uiso 1 1 d D . .
H13A H 0.2052 0.7166 0.9149 0.023 Uiso 1 1 calc R . .
N3A N 0.1523(11) 0.72108(18) 0.97213(17) 0.0204(19) Uiso 1 1 d D . .
H5A H 0.0190 0.7340 0.9737 0.025 Uiso 1 1 calc R . .
C14A C 0.2810(12) 0.7084(2) 1.00192(18) 0.015(2) Uiso 1 1 d D . .
C15A C 0.4847(13) 0.6901(2) 0.98647(18) 0.019(2) Uiso 1 1 d D . .
C16A C 0.6512(13) 0.6748(2) 1.0111(2) 0.018(2) Uiso 1 1 d D . .
H16A H 0.7882 0.6623 1.0018 0.021 Uiso 1 1 calc R . .
C17A C 0.6152(14) 0.6781(2) 1.0491(2) 0.027(3) Uani 1 1 d DU . .
H17A H 0.7298 0.6680 1.0659 0.032 Uiso 1 1 calc R . .
C18A C 0.4129(14) 0.6959(2) 1.0633(2) 0.024(3) Uani 1 1 d D . .
H18A H 0.3924 0.6976 1.0896 0.029 Uiso 1 1 calc R . .
C19A C 0.2408(14) 0.7113(2) 1.0399(2) 0.023(3) Uiso 1 1 d D . .
H19A H 0.1024 0.7231 1.0495 0.028 Uiso 1 1 calc R . .
C20A C 0.6789(13) 0.6434(2) 0.8546(2) 0.022(2) Uiso 1 1 d D . .
O1B O 0.4098(9) 0.98535(15) 0.79553(17) 0.0196(15) Uani 1 1 d DU . .
O2B O 0.3924(9) 0.96601(15) 0.71074(17) 0.0247(17) Uani 1 1 d D . .
O3B O 0.1095(9) 0.92879(15) 0.73303(18) 0.0234(17) Uani 1 1 d DU . .
N1B N 0.8056(12) 1.03901(16) 0.7862(2) 0.023(2) Uani 1 1 d D . .
H1B H 0.8618 1.0376 0.7624 0.034 Uiso 1 1 d R . .
H2B H 0.6516 1.0469 0.7858 0.034 Uiso 1 1 d R . .
H3B H 0.8952 1.0556 0.7995 0.034 Uiso 1 1 d R . .
N2B N 0.6849(11) 0.94657(16) 0.77031(18) 0.0181(19) Uiso 1 1 d D . .
H4B H 0.8376 0.9422 0.7670 0.022 Uiso 1 1 calc R . .
C1B C 0.8190(13) 1.00146(19) 0.8039(2) 0.022(2) Uiso 1 1 d D . .
H11B H 0.9753 0.9896 0.7976 0.026 Uiso 1 1 calc R . .
C2B C 0.7986(17) 1.00549(19) 0.8461(2) 0.028(3) Uiso 1 1 d D . .
H21B H 0.9400 1.0191 0.8556 0.034 Uiso 1 1 calc R . .
H22B H 0.6564 1.0208 0.8521 0.034 Uiso 1 1 calc R . .
C3B C 0.7798(14) 0.9681(2) 0.8656(2) 0.024(3) Uiso 1 1 d D . .
C4B C 0.5802(16) 0.9590(3) 0.8859(3) 0.051(4) Uani 1 1 d D . .
H41B H 0.4545 0.9767 0.8881 0.061 Uiso 1 1 calc R . .
C5B C 0.5606(18) 0.9243(3) 0.9032(3) 0.060(4) Uani 1 1 d D . .
H51B H 0.4240 0.9190 0.9179 0.072 Uiso 1 1 calc R . .
C6B C 0.7329(19) 0.8977(2) 0.8995(3) 0.051(4) Uani 1 1 d D . .
H61B H 0.7172 0.8739 0.9112 0.061 Uiso 1 1 calc R . .
C7B C 0.9318(19) 0.9062(2) 0.8783(3) 0.051(4) Uani 1 1 d D . .
H71B H 1.0537 0.8879 0.8753 0.062 Uiso 1 1 calc R . .
C8B C 0.9543(16) 0.9411(2) 0.8615(3) 0.045(3) Uani 1 1 d D . .
H81B H 1.0913 0.9465 0.8469 0.055 Uiso 1 1 calc R . .
C9B C 0.6184(12) 0.97698(19) 0.7887(2) 0.018(2) Uiso 1 1 d D . .
C10B C 0.5106(12) 0.91978(17) 0.7552(2) 0.014(2) Uiso 1 1 d D . .
H10B H 0.6012 0.9040 0.7370 0.016 Uiso 1 1 calc R . .
C11B C 0.4203(13) 0.89228(19) 0.7849(2) 0.024(2) Uiso 1 1 d D . .
H14B H 0.3958 0.9061 0.8086 0.028 Uiso 1 1 calc R . .
H15B H 0.2643 0.8821 0.7769 0.028 Uiso 1 1 calc R . .
C12B C 0.5894(12) 0.85985(18) 0.7917(2) 0.015(2) Uiso 1 1 d D . .
C13B C 0.7962(13) 0.8526(2) 0.7730(2) 0.021(2) Uiso 1 1 d D . .
H13B H 0.8602 0.8676 0.7535 0.025 Uiso 1 1 calc R . .
N3B N 0.8977(11) 0.82010(17) 0.78665(18) 0.0212(19) Uiso 1 1 d D . .
H5B H 1.0346 0.8106 0.7793 0.025 Uiso 1 1 calc R . .
C14B C 0.7528(13) 0.80485(19) 0.8133(2) 0.018(2) Uiso 1 1 d D . .
C15B C 0.5550(12) 0.82949(19) 0.8170(2) 0.015(2) Uiso 1 1 d D . .
C16B C 0.3791(13) 0.8201(2) 0.8430(2) 0.020(2) Uiso 1 1 d D . .
H16B H 0.2467 0.8363 0.8467 0.024 Uiso 1 1 calc R . .
C17B C 0.3989(14) 0.7870(2) 0.8633(2) 0.022(2) Uani 1 1 d D . .
H17B H 0.2772 0.7801 0.8804 0.027 Uiso 1 1 calc R . .
C18B C 0.5965(15) 0.7638(2) 0.8588(3) 0.028(3) Uani 1 1 d D . .
H18B H 0.6091 0.7417 0.8735 0.033 Uiso 1 1 calc R . .
C19B C 0.7742(14) 0.7719(2) 0.8335(2) 0.021(2) Uiso 1 1 d D . .
H19B H 0.9058 0.7554 0.8301 0.025 Uiso 1 1 calc R . .
C20B C 0.3239(12) 0.9403(2) 0.7321(2) 0.021(2) Uiso 1 1 d D . .
O1C O 0.5793(9) 0.66169(15) 0.75150(16) 0.0199(16) Uani 1 1 d DU . .
O2C O 0.6135(10) 0.57760(15) 0.72414(16) 0.0222(16) Uani 1 1 d D . .
O3C O 0.9157(9) 0.60030(15) 0.69051(17) 0.0209(16) Uani 1 1 d D . .
N1C N 0.1676(12) 0.63088(16) 0.79549(19) 0.0181(19) Uani 1 1 d D . .
H1C H 0.1313 0.6079 0.7858 0.027 Uiso 1 1 calc R . .
H2C H 0.0581 0.6372 0.8131 0.027 Uiso 1 1 calc R . .
H3C H 0.3147 0.6301 0.8061 0.027 Uiso 1 1 calc R . .
N2C N 0.3369(10) 0.63809(16) 0.70679(16) 0.0125(17) Uiso 1 1 d D . .
H4C H 0.1884 0.6347 0.6998 0.015 Uiso 1 1 calc R . .
C1C C 0.1656(12) 0.65942(17) 0.76523(19) 0.011(2) Uiso 1 1 d D . .
H11C H 0.0171 0.6563 0.7502 0.014 Uiso 1 1 calc R . .
C2C C 0.1646(15) 0.69828(16) 0.78296(19) 0.019(2) Uiso 1 1 d D . .
H21C H 0.0275 0.7001 0.8002 0.022 Uiso 1 1 calc R . .
H22C H 0.3114 0.7013 0.7979 0.022 Uiso 1 1 calc R . .
C3C C 0.1497(13) 0.72989(19) 0.7552(2) 0.017(2) Uiso 1 1 d D . .
C4C C 0.3322(13) 0.7554(2) 0.7516(2) 0.018(2) Uani 1 1 d DU . .
H41C H 0.4692 0.7532 0.7670 0.021 Uiso 1 1 calc R . .
C5C C 0.3184(14) 0.7844(2) 0.7258(2) 0.025(3) Uani 1 1 d DU . .
H51C H 0.4454 0.8020 0.7239 0.031 Uiso 1 1 calc R . .
C6C C 0.1259(14) 0.7882(2) 0.7029(3) 0.027(3) Uani 1 1 d D . .
H61C H 0.1186 0.8080 0.6851 0.032 Uiso 1 1 calc R . .
C7C C -0.0589(14) 0.7626(2) 0.7062(2) 0.025(3) Uani 1 1 d DU . .
H71C H -0.1943 0.7647 0.6905 0.030 Uiso 1 1 calc R . .
C8C C -0.0466(13) 0.7342(2) 0.7323(2) 0.018(2) Uani 1 1 d DU . .
H81C H -0.1757 0.7171 0.7345 0.021 Uiso 1 1 calc R . .
C9C C 0.3794(12) 0.6529(2) 0.74006(19) 0.018(2) Uiso 1 1 d D . .
C10C C 0.5287(12) 0.62710(19) 0.6812(2) 0.015(2) Uiso 1 1 d D . .
H10C H 0.4518 0.6127 0.6605 0.018 Uiso 1 1 calc R . .
C11C C 0.6493(12) 0.66118(19) 0.6630(2) 0.016(2) Uiso 1 1 d D . .
H14C H 0.7098 0.6780 0.6829 0.019 Uiso 1 1 calc R . .
H15C H 0.7875 0.6524 0.6483 0.019 Uiso 1 1 calc R . .
C12C C 0.4858(13) 0.6833(2) 0.63786(19) 0.017(2) Uiso 1 1 d D . .
C13C C 0.2818(13) 0.7019(2) 0.6482(2) 0.019(2) Uiso 1 1 d D . .
H13C H 0.2207 0.7034 0.6729 0.023 Uiso 1 1 calc R . .
N3C N 0.1801(11) 0.71812(18) 0.61719(17) 0.022(2) Uiso 1 1 d D . .
H5C H 0.0467 0.7311 0.6171 0.027 Uiso 1 1 calc R . .
C14C C 0.3174(13) 0.7111(2) 0.58639(19) 0.020(2) Uiso 1 1 d D . .
C15C C 0.5139(13) 0.6892(2) 0.59889(19) 0.020(2) Uiso 1 1 d D . .
C16C C 0.6851(14) 0.6788(2) 0.5727(2) 0.025(3) Uani 1 1 d D . .
H16C H 0.8175 0.6640 0.5802 0.030 Uiso 1 1 calc R . .
C17C C 0.6625(16) 0.6899(2) 0.5358(2) 0.034(3) Uani 1 1 d D . .
H17C H 0.7809 0.6832 0.5181 0.040 Uiso 1 1 calc R . .
C18C C 0.4654(17) 0.7110(3) 0.5247(2) 0.037(3) Uani 1 1 d D . .
H18C H 0.4502 0.7179 0.4992 0.045 Uiso 1 1 calc R . .
C19C C 0.2918(15) 0.7222(2) 0.5497(2) 0.033(3) Uani 1 1 d D . .
H19C H 0.1600 0.7370 0.5419 0.039 Uiso 1 1 calc R . .
C20C C 0.6994(12) 0.5997(2) 0.7008(2) 0.015(2) Uiso 1 1 d D . .
O1D O 0.3921(9) 0.91550(16) 0.63459(17) 0.0219(16) Uani 1 1 d D . .
O2D O 0.3627(9) 0.99841(15) 0.60348(17) 0.0234(16) Uani 1 1 d DU B .
O3D O 0.0429(9) 0.97322(15) 0.57697(18) 0.0231(17) Uani 1 1 d DU B .
N1D N 0.8180(12) 0.94729(17) 0.67374(19) 0.0211(19) Uani 1 1 d DU B .
H1D H 0.8700 0.9692 0.6635 0.032 Uiso 1 1 calc R . .
H2D H 0.9183 0.9403 0.6924 0.032 Uiso 1 1 calc R . .
H3D H 0.6691 0.9506 0.6831 0.032 Uiso 1 1 calc R . .
N2D N 0.6249(11) 0.93535(16) 0.58671(17) 0.0174(18) Uiso 1 1 d D . .
H4D H 0.7710 0.9369 0.5780 0.021 Uiso 1 1 calc R A 1
C1D C 0.8126(13) 0.91745(18) 0.6446(2) 0.018(2) Uiso 1 1 d D . .
H11D H 0.9558 0.9201 0.6282 0.022 Uiso 1 1 calc R B .
C2D C 0.8175(15) 0.87910(16) 0.6634(2) 0.016(2) Uiso 1 1 d D B .
H21D H 0.9643 0.8770 0.6785 0.020 Uiso 1 1 calc R . .
H22D H 0.6799 0.8770 0.6805 0.020 Uiso 1 1 calc R . .
C3D C 0.8093(13) 0.84703(19) 0.6358(2) 0.015(2) Uiso 1 1 d D . .
C4D C 0.6142(13) 0.8237(2) 0.6345(2) 0.024(2) Uani 1 1 d DU B .
H41D H 0.4847 0.8279 0.6510 0.028 Uiso 1 1 calc R . .
C5D C 0.6046(14) 0.7939(2) 0.6093(3) 0.030(3) Uani 1 1 d D . .
H51D H 0.4719 0.7774 0.6094 0.037 Uiso 1 1 calc R B .
C6D C 0.7862(14) 0.7885(2) 0.5843(2) 0.024(3) Uani 1 1 d D B .
H61D H 0.7772 0.7688 0.5664 0.029 Uiso 1 1 calc R . .
C7D C 0.9822(14) 0.8119(2) 0.5854(2) 0.024(3) Uani 1 1 d D . .
H71D H 1.1112 0.8078 0.5688 0.029 Uiso 1 1 calc R B .
C8D C 0.9916(13) 0.8413(2) 0.6107(2) 0.020(2) Uani 1 1 d DU B .
H81D H 1.1249 0.8577 0.6107 0.024 Uiso 1 1 calc R . .
C9D C 0.5894(12) 0.9227(2) 0.62112(19) 0.018(2) Uiso 1 1 d D B .
C10D C 0.4252(12) 0.94677(18) 0.56281(19) 0.013(2) Uiso 0.620(14) 1 d PD B 1
H10D H 0.4972 0.9613 0.5417 0.016 Uiso 0.620(14) 1 calc PR B 1
C11D C 0.2950(19) 0.9135(3) 0.5449(3) 0.020(9) Uiso 0.620(14) 1 d PD B 1
H14D H 0.2649 0.8940 0.5640 0.024 Uiso 0.620(14) 1 calc PR B 1
H15D H 0.1393 0.9221 0.5351 0.024 Uiso 0.620(14) 1 calc PR B 1
C12D C 0.438(2) 0.8966(3) 0.5134(2) 0.020(10) Uiso 0.620(14) 1 d PD B 1
C13D C 0.640(3) 0.8752(5) 0.5171(3) 0.034(5) Uiso 0.620(14) 1 d PD B 1
H13D H 0.6983 0.8651 0.5399 0.041 Uiso 0.620(14) 1 calc PR B 1
N3D N 0.7442(19) 0.8707(3) 0.4828(3) 0.032(4) Uiso 0.620(14) 1 d PD B 1
H5D H 0.8732 0.8573 0.4785 0.039 Uiso 0.620(14) 1 calc PR B 1
C14D C 0.618(2) 0.8898(4) 0.4563(3) 0.022(4) Uiso 0.620(14) 1 d PD B 1
C15D C 0.425(2) 0.9073(4) 0.4754(2) 0.017(4) Uiso 0.620(14) 1 d PD B 1
C16D C 0.262(2) 0.9280(4) 0.4545(3) 0.031(5) Uiso 0.620(14) 1 d PD B 1
H16D H 0.1335 0.9405 0.4664 0.037 Uiso 0.620(14) 1 calc PR B 1
C17D C 0.289(3) 0.9301(5) 0.4160(3) 0.043(6) Uiso 0.620(14) 1 d PD B 1
H17D H 0.1722 0.9427 0.4015 0.052 Uiso 0.620(14) 1 calc PR B 1
C18D C 0.485(3) 0.9139(5) 0.3986(3) 0.040(6) Uiso 0.620(14) 1 d PD B 1
H18D H 0.5064 0.9174 0.3725 0.048 Uiso 0.620(14) 1 calc PR B 1
C19D C 0.651(2) 0.8928(4) 0.4183(3) 0.029(5) Uiso 0.620(14) 1 d PD B 1
H19D H 0.7805 0.8810 0.4061 0.035 Uiso 0.620(14) 1 calc PR B 1
C20D C 0.2648(12) 0.9744(2) 0.5834(2) 0.022(2) Uiso 1 1 d D . .
C10E C 0.4252(12) 0.94677(18) 0.56281(19) 0.013(2) Uiso 0.380(14) 1 d PD B 2
H10E H 0.4952 0.9607 0.5412 0.016 Uiso 0.380(14) 1 calc PR B 2
C11E C 0.324(4) 0.9099(4) 0.5472(4) 0.033(17) Uiso 0.380(14) 1 d PD B 2
H14E H 0.3562 0.8893 0.5651 0.040 Uiso 0.380(14) 1 calc PR B 2
H15E H 0.1499 0.9123 0.5444 0.040 Uiso 0.380(14) 1 calc PR B 2
C12E C 0.433(3) 0.9003(4) 0.5100(3) 0.020(16) Uiso 0.380(14) 1 d PD B 2
C13E C 0.631(4) 0.8787(8) 0.5037(5) 0.031(8) Uiso 0.380(14) 1 d PD B 2
H13E H 0.7193 0.8657 0.5223 0.038 Uiso 0.380(14) 1 calc PR B 2
N3E N 0.682(3) 0.8788(6) 0.4662(5) 0.023(6) Uiso 0.380(14) 1 d PD B 2
H5E H 0.8034 0.8673 0.4558 0.027 Uiso 0.380(14) 1 calc PR B 2
C14E C 0.516(3) 0.8996(6) 0.4475(4) 0.023(7) Uiso 0.380(14) 1 d PD B 2
C15E C 0.352(3) 0.9128(6) 0.4748(3) 0.010 Uiso 0.380(14) 1 d PD B 2
C16E C 0.159(3) 0.9345(6) 0.4631(4) 0.023(7) Uiso 0.380(14) 1 d PD B 2
H16E H 0.0471 0.9437 0.4807 0.028 Uiso 0.380(14) 1 calc PR B 2
C17E C 0.133(3) 0.9424(5) 0.4254(4) 0.017(7) Uiso 0.380(14) 1 d PD B 2
H17E H 0.0023 0.9571 0.4172 0.020 Uiso 0.380(14) 1 calc PR B 2
C18E C 0.297(4) 0.9290(7) 0.3994(4) 0.026(8) Uiso 0.380(14) 1 d PD B 2
H18E H 0.2767 0.9351 0.3738 0.032 Uiso 0.380(14) 1 calc PR B 2
C19E C 0.490(4) 0.9070(8) 0.4099(4) 0.035(10) Uiso 0.380(14) 1 d PD B 2
H19E H 0.5985 0.8974 0.3920 0.042 Uiso 0.380(14) 1 calc PR B 2
O1W O 0.3872(12) 0.5506(2) 0.8242(2) 0.046(2) Uani 1 1 d D . .
H11W H 0.465(12) 0.5710(12) 0.827(3) 0.069 Uiso 1 1 d D . .
H12W H 0.497(9) 0.5345(18) 0.819(3) 0.069 Uiso 1 1 d D . .
O2W O 0.9555(11) 0.5609(2) 0.7765(2) 0.0304(18) Uani 1 1 d D . .
H21W H 0.827(8) 0.563(3) 0.764(2) 0.046 Uiso 1 1 d D . .
H22W H 0.917(12) 0.547(2) 0.7947(16) 0.046 Uiso 1 1 d D . .
O3W O 0.8777(11) 0.50953(17) 0.8334(2) 0.0264(17) Uani 1 1 d D . .
H31W H 0.801(12) 0.4929(18) 0.8210(18) 0.040 Uiso 1 1 d D . .
H32W H 0.797(13) 0.511(2) 0.8536(13) 0.040 Uiso 1 1 d D . .

loop_
_atom_site_aniso_label
_atom_site_aniso_U_11
_atom_site_aniso_U_22
_atom_site_aniso_U_33
_atom_site_aniso_U_23
_atom_site_aniso_U_13
_atom_site_aniso_U_12
O1A 0.009(3) 0.022(3) 0.041(4) 0.007(3) -0.001(3) 0.001(3)
O2A 0.014(3) 0.025(4) 0.030(5) 0.007(3) 0.004(3) 0.001(3)
O3A 0.010(2) 0.026(3) 0.023(3) 0.003(2) -0.001(2) 0.000(2)
N1A 0.010(4) 0.026(5) 0.037(6) 0.004(4) -0.005(4) -0.005(4)
C4A 0.016(5) 0.024(6) 0.033(8) 0.000(5) -0.002(5) -0.002(5)
C5A 0.039(7) 0.025(6) 0.027(7) -0.002(5) 0.001(6) 0.014(6)
C6A 0.021(6) 0.049(8) 0.042(9) 0.005(6) -0.011(6) 0.004(6)
C7A 0.018(6) 0.046(8) 0.046(9) 0.012(6) -0.002(6) -0.007(6)
C8A 0.031(6) 0.021(6) 0.028(7) 0.002(5) 0.000(6) -0.008(5)
C17A 0.012(4) 0.029(5) 0.039(6) 0.001(4) -0.007(4) -0.003(4)
C18A 0.037(6) 0.018(5) 0.017(7) -0.005(4) 0.003(5) -0.011(5)
O1B 0.011(3) 0.020(3) 0.028(3) -0.005(2) 0.000(3) 0.003(2)
O2B 0.010(3) 0.026(4) 0.038(5) 0.009(3) 0.003(3) 0.002(3)
O3B 0.010(3) 0.026(3) 0.035(4) -0.003(3) -0.004(3) -0.002(3)
N1B 0.012(4) 0.017(4) 0.040(6) -0.003(4) 0.006(4) -0.004(4)
C4B 0.036(7) 0.046(8) 0.071(11) 0.018(7) 0.025(7) 0.003(7)
C5B 0.044(8) 0.055(9) 0.081(12) 0.024(8) 0.014(8) 0.006(8)
C6B 0.069(9) 0.027(7) 0.056(10) 0.010(6) -0.016(8) -0.005(7)
C7B 0.061(9) 0.039(8) 0.054(10) 0.003(6) -0.007(7) 0.022(7)
C8B 0.036(7) 0.046(7) 0.055(9) 0.025(6) 0.008(6) 0.015(7)
C17B 0.020(5) 0.021(5) 0.026(7) 0.000(4) 0.001(5) -0.007(5)
C18B 0.036(6) 0.012(5) 0.035(8) 0.005(5) -0.015(6) -0.003(5)
O1C 0.009(3) 0.024(3) 0.026(4) 0.002(3) -0.003(3) -0.001(3)
O2C 0.023(4) 0.019(3) 0.025(4) 0.004(3) -0.001(3) -0.002(3)
O3C 0.008(3) 0.021(4) 0.033(5) -0.005(3) -0.001(3) 0.005(3)
N1C 0.015(4) 0.016(4) 0.023(5) 0.007(3) 0.003(4) 0.000(4)
C4C 0.012(3) 0.020(4) 0.022(4) -0.001(3) -0.001(3) 0.003(3)
C5C 0.014(5) 0.022(5) 0.041(6) 0.001(4) 0.004(4) -0.005(4)
C6C 0.025(6) 0.019(5) 0.036(7) 0.011(5) 0.015(6) 0.007(5)
C7C 0.017(5) 0.025(5) 0.034(6) 0.000(4) 0.000(5) 0.009(4)
C8C 0.011(4) 0.022(4) 0.021(4) -0.002(3) 0.003(3) -0.002(3)
C16C 0.021(6) 0.017(5) 0.039(8) 0.003(5) 0.003(5) 0.005(5)
C17C 0.043(7) 0.026(6) 0.032(8) 0.002(5) 0.016(6) 0.004(6)
C18C 0.071(8) 0.022(6) 0.020(7) -0.001(5) 0.003(7) 0.001(6)
C19C 0.028(6) 0.027(6) 0.043(9) -0.001(5) -0.010(6) 0.002(6)
O1D 0.013(3) 0.026(4) 0.027(5) -0.005(3) 0.009(3) -0.002(3)
O2D 0.012(3) 0.023(3) 0.035(4) -0.010(3) -0.002(3) 0.001(3)
O3D 0.011(3) 0.020(3) 0.039(4) 0.004(3) -0.007(3) -0.003(3)
N1D 0.011(3) 0.025(4) 0.027(4) -0.001(3) -0.004(3) -0.002(3)
C4D 0.017(5) 0.021(5) 0.032(6) 0.001(4) 0.002(4) 0.001(4)
C5D 0.017(6) 0.023(6) 0.051(8) -0.004(5) -0.007(6) -0.006(5)
C6D 0.021(6) 0.028(6) 0.023(7) -0.001(5) -0.002(5) 0.012(5)
C7D 0.021(6) 0.025(6) 0.025(7) 0.007(5) 0.001(5) 0.004(5)
C8D 0.015(4) 0.021(5) 0.024(5) 0.004(4) 0.003(4) -0.004(4)
O1W 0.029(4) 0.050(5) 0.058(6) 0.006(5) 0.000(4) 0.009(4)
O2W 0.019(4) 0.033(4) 0.039(6) 0.004(4) 0.001(4) -0.003(4)
O3W 0.021(4) 0.029(4) 0.030(5) -0.003(3) 0.001(4) 0.005(3)

loop_
_atom_type_symbol
_atom_type_description
_atom_type_scat_dispersion_real
_atom_type_scat_dispersion_imag
_atom_type_scat_source
C C 0.0033 0.0016 'International Tables Vol C Tables 4.2.6.8 and 6.1.1.4'
H H 0.0000 0.0000 'International Tables Vol C Tables 4.2.6.8 and 6.1.1.4'
N N 0.0061 0.0033 'International Tables Vol C Tables 4.2.6.8 and 6.1.1.4'
O O 0.0106 0.0060 'International Tables Vol C Tables 4.2.6.8 and 6.1.1.4'

loop_
_geom_angle_atom_site_label_1
_geom_angle_atom_site_label_2
_geom_angle_atom_site_label_3
_geom_angle
C1A N1A H1A 109.5
C1A N1A H2A 109.5
H1A N1A H2A 109.5
C1A N1A H3A 109.5
H1A N1A H3A 109.5
H2A N1A H3A 109.5
C9A N2A C10A 121.3(6)
C9A N2A H4A 119.4
C10A N2A H4A 119.4
N1A C1A C2A 110.8(5)
N1A C1A C9A 106.7(5)
C2A C1A C9A 113.9(6)
N1A C1A H11A 108.4
C2A C1A H11A 108.4
C9A C1A H11A 108.4
C3A C2A C1A 116.6(6)
C3A C2A H21A 108.1
C1A C2A H21A 108.1
C3A C2A H22A 108.1
C1A C2A H22A 108.1
H21A C2A H22A 107.3
C4A C3A C8A 117.9(6)
C4A C3A C2A 121.8(6)
C8A C3A C2A 120.4(6)
C3A C4A C5A 121.0(7)
C3A C4A H41A 119.5
C5A C4A H41A 119.5
C6A C5A C4A 120.8(7)
C6A C5A H51A 119.6
C4A C5A H51A 119.6
C5A C6A C7A 118.6(7)
C5A C6A H61A 120.7
C7A C6A H61A 120.7
C8A C7A C6A 120.6(7)
C8A C7A H71A 119.7
C6A C7A H71A 119.7
C7A C8A C3A 121.1(7)
C7A C8A H81A 119.5
C3A C8A H81A 119.5
O1A C9A N2A 124.2(6)
O1A C9A C1A 119.3(6)
N2A C9A C1A 116.5(6)
N2A C10A C20A 111.2(5)
N2A C10A C11A 111.8(6)
C20A C10A C11A 113.5(5)
N2A C10A H10A 106.6
C20A C10A H10A 106.6
C11A C10A H10A 106.6
C12A C11A C10A 113.4(5)
C12A C11A H14A 108.9
C10A C11A H14A 108.9
C12A C11A H15A 108.9
C10A C11A H15A 108.9
H14A C11A H15A 107.7
C13A C12A C15A 106.5(5)
C13A C12A C11A 126.9(6)
C15A C12A C11A 126.6(6)
C12A C13A N3A 109.4(6)
C12A C13A H13A 125.3
N3A C13A H13A 125.3
C14A N3A C13A 110.1(5)
C14A N3A H5A 124.9
C13A N3A H5A 124.9
N3A C14A C19A 131.1(6)
N3A C14A C15A 105.8(5)
C19A C14A C15A 123.1(6)
C16A C15A C12A 134.0(6)
C16A C15A C14A 118.0(6)
C12A C15A C14A 108.0(5)
C17A C16A C15A 119.5(7)
C17A C16A H16A 120.2
C15A C16A H16A 120.2
C16A C17A C18A 121.1(7)
C16A C17A H17A 119.4
C18A C17A H17A 119.4
C19A C18A C17A 121.5(7)
C19A C18A H18A 119.3
C17A C18A H18A 119.3
C14A C19A C18A 116.8(7)
C14A C19A H19A 121.6
C18A C19A H19A 121.6
O2A C20A O3A 123.3(7)
O2A C20A C10A 120.4(6)
O3A C20A C10A 116.2(6)
C1B N1B H1B 109.5
C1B N1B H2B 109.5
H1B N1B H2B 109.3
C1B N1B H3B 109.5
H1B N1B H3B 109.5
H2B N1B H3B 109.5
C9B N2B C10B 121.7(6)
C9B N2B H4B 119.2
C10B N2B H4B 119.2
N1B C1B C2B 109.6(6)
N1B C1B C9B 108.9(6)
C2B C1B C9B 110.7(6)
N1B C1B H11B 109.2
C2B C1B H11B 109.2
C9B C1B H11B 109.2
C3B C2B C1B 112.5(6)
C3B C2B H21B 109.1
C1B C2B H21B 109.1
C3B C2B H22B 109.1
C1B C2B H22B 109.1
H21B C2B H22B 107.8
C4B C3B C8B 118.3(6)
C4B C3B C2B 120.6(7)
C8B C3B C2B 120.9(7)
C3B C4B C5B 120.7(7)
C3B C4B H41B 119.7
C5B C4B H41B 119.7
C6B C5B C4B 121.3(8)
C6B C5B H51B 119.4
C4B C5B H51B 119.4
C5B C6B C7B 118.5(7)
C5B C6B H61B 120.7
C7B C6B H61B 120.7
C6B C7B C8B 120.4(7)
C6B C7B H71B 119.8
C8B C7B H71B 119.8
C3B C8B C7B 120.7(7)
C3B C8B H81B 119.6
C7B C8B H81B 119.6
O1B C9B N2B 124.5(6)
O1B C9B C1B 119.6(6)
N2B C9B C1B 115.9(6)
N2B C10B C20B 110.5(5)
N2B C10B C11B 112.3(6)
C20B C10B C11B 117.0(6)
N2B C10B H10B 105.3
C20B C10B H10B 105.3
C11B C10B H10B 105.3
C12B C11B C10B 113.0(5)
C12B C11B H14B 109.0
C10B C11B H14B 109.0
C12B C11B H15B 109.0
C10B C11B H15B 109.0
H14B C11B H15B 107.8
C13B C12B C15B 106.5(5)
C13B C12B C11B 126.8(6)
C15B C12B C11B 126.6(6)
C12B C13B N3B 109.7(6)
C12B C13B H13B 125.2
N3B C13B H13B 125.2
C14B N3B C13B 109.5(6)
C14B N3B H5B 125.2
C13B N3B H5B 125.2
N3B C14B C19B 130.5(6)
N3B C14B C15B 106.6(5)
C19B C14B C15B 122.8(6)
C16B C15B C14B 117.9(6)
C16B C15B C12B 134.5(6)
C14B C15B C12B 107.6(5)
C17B C16B C15B 119.7(7)
C17B C16B H16B 120.2
C15B C16B H16B 120.2
C16B C17B C18B 120.3(7)
C16B C17B H17B 119.8
C18B C17B H17B 119.8
C19B C18B C17B 122.1(7)
C19B C18B H18B 119.0
C17B C18B H18B 119.0
C18B C19B C14B 117.2(7)
C18B C19B H19B 121.4
C14B C19B H19B 121.4
O2B C20B O3B 122.7(6)
O2B C20B C10B 118.0(6)
O3B C20B C10B 119.1(6)
C1C N1C H1C 109.5
C1C N1C H2C 109.5
H1C N1C H2C 109.5
C1C N1C H3C 109.5
H1C N1C H3C 109.5
H2C N1C H3C 109.5
C9C N2C C10C 122.4(6)
C9C N2C H4C 118.8
C10C N2C H4C 118.8
N1C C1C C9C 108.9(5)
N1C C1C C2C 108.4(5)
C9C C1C C2C 112.9(6)
N1C C1C H11C 108.9
C9C C1C H11C 108.9
C2C C1C H11C 108.9
C3C C2C C1C 113.8(6)
C3C C2C H21C 108.8
C1C C2C H21C 108.8
C3C C2C H22C 108.8
C1C C2C H22C 108.8
H21C C2C H22C 107.7
C4C C3C C8C 117.7(6)
C4C C3C C2C 121.0(6)
C8C C3C C2C 121.3(6)
C3C C4C C5C 120.7(6)
C3C C4C H41C 119.6
C5C C4C H41C 119.6
C6C C5C C4C 121.2(7)
C6C C5C H51C 119.4
C4C C5C H51C 119.4
C5C C6C C7C 118.7(6)
C5C C6C H61C 120.7
C7C C6C H61C 120.7
C8C C7C C6C 120.1(7)
C8C C7C H71C 120.0
C6C C7C H71C 120.0
C7C C8C C3C 121.6(6)
C7C C8C H81C 119.2
C3C C8C H81C 119.2
O1C C9C N2C 124.2(6)
O1C C9C C1C 118.9(6)
N2C C9C C1C 116.9(6)
N2C C10C C11C 112.3(5)
N2C C10C C20C 109.9(5)
C11C C10C C20C 114.8(5)
N2C C10C H10C 106.4
C11C C10C H10C 106.4
C20C C10C H10C 106.4
C12C C11C C10C 113.4(6)
C12C C11C H14C 108.9
C10C C11C H14C 108.9
C12C C11C H15C 108.9
C10C C11C H15C 108.9
H14C C11C H15C 107.7
C13C C12C C15C 106.7(5)
C13C C12C C11C 126.7(6)
C15C C12C C11C 126.6(6)
C12C C13C N3C 109.2(6)
C12C C13C H13C 125.4
N3C C13C H13C 125.4
C14C N3C C13C 109.9(6)
C14C N3C H5C 125.0
C13C N3C H5C 125.0
N3C C14C C19C 131.0(6)
N3C C14C C15C 106.5(6)
C19C C14C C15C 122.5(6)
C16C C15C C12C 134.3(6)
C16C C15C C14C 118.0(6)
C12C C15C C14C 107.7(5)
C17C C16C C15C 120.2(7)
C17C C16C H16C 119.9
C15C C16C H16C 119.9
C16C C17C C18C 119.9(7)
C16C C17C H17C 120.1
C18C C17C H17C 120.1
C19C C18C C17C 122.1(7)
C19C C18C H18C 119.0
C17C C18C H18C 119.0
C14C C19C C18C 117.4(7)
C14C C19C H19C 121.3
C18C C19C H19C 121.3
O2C C20C O3C 125.2(6)
O2C C20C C10C 117.7(6)
O3C C20C C10C 117.0(6)
C1D N1D H1D 109.5
C1D N1D H2D 109.5
H1D N1D H2D 109.5
C1D N1D H3D 109.5
H1D N1D H3D 109.5
H2D N1D H3D 109.5
C9D N2D C10D 121.4(6)
C9D N2D H4D 119.3
C10D N2D H4D 119.3
N1D C1D C9D 108.5(6)
N1D C1D C2D 109.0(6)
C9D C1D C2D 111.8(6)
N1D C1D H11D 109.2
C9D C1D H11D 109.2
C2D C1D H11D 109.2
C3D C2D C1D 112.6(6)
C3D C2D H21D 109.1
C1D C2D H21D 109.1
C3D C2D H22D 109.1
C1D C2D H22D 109.1
H21D C2D H22D 107.8
C4D C3D C8D 118.8(6)
C4D C3D C2D 120.1(6)
C8D C3D C2D 121.1(6)
C3D C4D C5D 120.7(7)
C3D C4D H41D 119.6
C5D C4D H41D 119.6
C6D C5D C4D 120.2(7)
C6D C5D H51D 119.9
C4D C5D H51D 119.9
C5D C6D C7D 119.2(7)
C5D C6D H61D 120.4
C7D C6D H61D 120.4
C6D C7D C8D 120.4(7)
C6D C7D H71D 119.8
C8D C7D H71D 119.8
C3D C8D C7D 120.7(6)
C3D C8D H81D 119.7
C7D C8D H81D 119.7
O1D C9D N2D 124.6(6)
O1D C9D C1D 119.9(6)
N2D C9D C1D 115.5(6)
N2D C10D C20D 110.4(5)
N2D C10D C11D 113.3(7)
C20D C10D C11D 114.7(6)
N2D C10D H10D 105.9
C20D C10D H10D 105.9
C11D C10D H10D 105.9
C12D C11D C10D 111.4(6)
C12D C11D H14D 109.3
C10D C11D H14D 109.3
C12D C11D H15D 109.3
C10D C11D H15D 109.3
H14D C11D H15D 108.0
C13D C12D C15D 106.8(6)
C13D C12D C11D 126.0(8)
C15D C12D C11D 125.6(8)
C12D C13D N3D 109.2(7)
C12D C13D H13D 125.4
N3D C13D H13D 125.4
C14D N3D C13D 110.0(7)
C14D N3D H5D 125.0
C13D N3D H5D 125.0
N3D C14D C19D 131.0(8)
N3D C14D C15D 106.3(6)
C19D C14D C15D 122.6(8)
C16D C15D C12D 134.0(7)
C16D C15D C14D 118.4(7)
C12D C15D C14D 107.5(6)
C17D C16D C15D 119.3(8)
C17D C16D H16D 120.3
C15D C16D H16D 120.3
C16D C17D C18D 120.7(9)
C16D C17D H17D 119.7
C18D C17D H17D 119.7
C19D C18D C17D 121.7(9)
C19D C18D H18D 119.1
C17D C18D H18D 119.1
C14D C19D C18D 117.1(8)
C14D C19D H19D 121.4
C18D C19D H19D 121.4
O2D C20D O3D 124.1(6)
O2D C20D C10D 117.4(6)
O3D C20D C10D 118.3(6)
C12E C11E H14E 109.3
C12E C11E H15E 109.3
H14E C11E H15E 108.0
C13E C12E C15E 107.0(7)
C13E C12E C11E 127.1(10)
C15E C12E C11E 125.9(9)
C12E C13E N3E 109.2(8)
C12E C13E H13E 125.4
N3E C13E H13E 125.4
C14E N3E C13E 110.0(8)
C14E N3E H5E 125.0
C13E N3E H5E 125.0
N3E C14E C19E 131.0(9)
N3E C14E C15E 106.4(7)
C19E C14E C15E 122.5(9)
C16E C15E C12E 133.9(8)
C16E C15E C14E 118.6(8)
C12E C15E C14E 107.4(7)
C17E C16E C15E 119.1(9)
C17E C16E H16E 120.4
C15E C16E H16E 120.4
C16E C17E C18E 120.7(10)
C16E C17E H17E 119.6
C18E C17E H17E 119.6
C19E C18E C17E 121.9(10)
C19E C18E H18E 119.1
C17E C18E H18E 119.1
C14E C19E C18E 117.1(10)
C14E C19E H19E 121.5
C18E C19E H19E 121.5
H11W O1W H12W 103.2(17)
H21W O2W H22W 104.0(17)
H31W O3W H32W 102.9(17)

loop_
_geom_bond_atom_site_label_1
_geom_bond_atom_site_label_2
_geom_bond_distance
O1A C9A 1.235(7)
O2A C20A 1.245(7)
O3A C20A 1.274(7)
N1A C1A 1.492(7)
N1A H1A 0.9100
N1A H2A 0.9100
N1A H3A 0.9100
N2A C9A 1.324(7)
N2A C10A 1.468(7)
N2A H4A 0.8800
C1A C2A 1.509(8)
C1A C9A 1.524(8)
C1A H11A 1.0000
C2A C3A 1.503(8)
C2A H21A 0.9900
C2A H22A 0.9900
C3A C4A 1.381(7)
C3A C8A 1.389(8)
C4A C5A 1.387(8)
C4A H41A 0.9500
C5A C6A 1.369(8)
C5A H51A 0.9500
C6A C7A 1.389(8)
C6A H61A 0.9500
C7A C8A 1.375(8)
C7A H71A 0.9500
C8A H81A 0.9500
C10A C20A 1.527(8)
C10A C11A 1.534(8)
C10A H10A 1.0000
C11A C12A 1.512(7)
C11A H14A 0.9900
C11A H15A 0.9900
C12A C13A 1.365(7)
C12A C15A 1.419(7)
C13A N3A 1.379(7)
C13A H13A 0.9500
N3A C14A 1.366(7)
N3A H5A 0.8800
C14A C19A 1.383(8)
C14A C15A 1.428(7)
C15A C16A 1.396(8)
C16A C17A 1.382(8)
C16A H16A 0.9500
C17A C18A 1.398(8)
C17A H17A 0.9500
C18A C19A 1.393(8)
C18A H18A 0.9500
C19A H19A 0.9500
O1B C9B 1.234(7)
O2B C20B 1.255(7)
O3B C20B 1.272(7)
N1B C1B 1.479(7)
N1B H1B 0.9114
N1B H2B 0.9103
N1B H3B 0.9103
N2B C9B 1.320(7)
N2B C10B 1.469(7)
N2B H4B 0.8800
C1B C2B 1.525(8)
C1B C9B 1.525(8)
C1B H11B 1.0000
C2B C3B 1.508(8)
C2B H21B 0.9900
C2B H22B 0.9900
C3B C4B 1.375(8)
C3B C8B 1.380(8)
C4B C5B 1.383(8)
C4B H41B 0.9500
C5B C6B 1.360(9)
C5B H51B 0.9500
C6B C7B 1.385(9)
C6B H61B 0.9500
C7B C8B 1.386(8)
C7B H71B 0.9500
C8B H81B 0.9500
C10B C20B 1.522(7)
C10B C11B 1.531(8)
C10B H10B 1.0000
C11B C12B 1.514(7)
C11B H14B 0.9900
C11B H15B 0.9900
C12B C13B 1.367(8)
C12B C15B 1.422(7)
C13B N3B 1.377(7)
C13B H13B 0.9500
N3B C14B 1.368(7)
N3B H5B 0.8800
C14B C19B 1.383(8)
C14B C15B 1.422(7)
C15B C16B 1.399(8)
C16B C17B 1.388(8)
C16B H16B 0.9500
C17B C18B 1.394(8)
C17B H17B 0.9500
C18B C19B 1.378(9)
C18B H18B 0.9500
C19B H19B 0.9500
O1C C9C 1.236(7)
O2C C20C 1.245(7)
O3C C20C 1.271(7)
N1C C1C 1.485(7)
N1C H1C 0.9100
N1C H2C 0.9100
N1C H3C 0.9100
N2C C9C 1.325(7)
N2C C10C 1.469(7)
N2C H4C 0.8800
C1C C9C 1.520(8)
C1C C2C 1.521(7)
C1C H11C 1.0000
C2C C3C 1.502(7)
C2C H21C 0.9900
C2C H22C 0.9900
C3C C4C 1.376(7)
C3C C8C 1.385(8)
C4C C5C 1.389(8)
C4C H41C 0.9500
C5C C6C 1.363(8)
C5C H51C 0.9500
C6C C7C 1.385(8)
C6C H61C 0.9500
C7C C8C 1.379(8)
C7C H71C 0.9500
C8C H81C 0.9500
C10C C11C 1.533(7)
C10C C20C 1.538(7)
C10C H10C 1.0000
C11C C12C 1.510(7)
C11C H14C 0.9900
C11C H15C 0.9900
C12C C13C 1.374(7)
C12C C15C 1.421(7)
C13C N3C 1.377(7)
C13C H13C 0.9500
N3C C14C 1.370(7)
N3C H5C 0.8800
C14C C19C 1.382(8)
C14C C15C 1.422(7)
C15C C16C 1.395(8)
C16C C17C 1.386(8)
C16C H16C 0.9500
C17C C18C 1.396(9)
C17C H17C 0.9500
C18C C19C 1.382(9)
C18C H18C 0.9500
C19C H19C 0.9500
O1D C9D 1.237(7)
O2D C20D 1.246(7)
O3D C20D 1.269(7)
N1D C1D 1.490(7)
N1D H1D 0.9100
N1D H2D 0.9100
N1D H3D 0.9100
N2D C9D 1.327(7)
N2D C10D 1.469(7)
N2D H4D 0.8800
C1D C9D 1.521(8)
C1D C2D 1.522(7)
C1D H11D 1.0000
C2D C3D 1.511(7)
C2D H21D 0.9900
C2D H22D 0.9900
C3D C4D 1.376(7)
C3D C8D 1.379(8)
C4D C5D 1.393(8)
C4D H41D 0.9500
C5D C6D 1.373(8)
C5D H51D 0.9500
C6D C7D 1.382(8)
C6D H61D 0.9500
C7D C8D 1.384(8)
C7D H71D 0.9500
C8D H81D 0.9500
C10D C20D 1.523(7)
C10D C11D 1.533(8)
C10D H10D 1.0000
C11D C12D 1.512(8)
C11D H14D 0.9900
C11D H15D 0.9900
C12D C13D 1.371(8)
C12D C15D 1.417(8)
C13D N3D 1.372(8)
C13D H13D 0.9500
N3D C14D 1.366(9)
N3D H5D 0.8800
C14D C19D 1.380(9)
C14D C15D 1.425(8)
C15D C16D 1.393(8)
C16D C17D 1.388(9)
C16D H16D 0.9500
C17D C18D 1.392(10)
C17D H17D 0.9500
C18D C19D 1.388(10)
C18D H18D 0.9500
C19D H19D 0.9500
C11E C12E 1.508(8)
C11E H14E 0.9900
C11E H15E 0.9900
C12E C13E 1.369(9)
C12E C15E 1.415(9)
C13E N3E 1.373(9)
C13E H13E 0.9500
N3E C14E 1.366(10)
N3E H5E 0.8800
C14E C19E 1.379(9)
C14E C15E 1.425(9)
C15E C16E 1.393(9)
C16E C17E 1.388(10)
C16E H16E 0.9500
C17E C18E 1.393(11)
C17E H17E 0.9500
C18E C19E 1.387(11)
C18E H18E 0.9500
C19E H19E 0.9500
O1W H11W 0.852(11)
O1W H12W 0.859(10)
O2W H21W 0.854(11)
O2W H22W 0.849(10)
O3W H31W 0.856(10)
O3W H32W 0.856(10)

loop_
_geom_hbond_atom_site_label_D
_geom_hbond_atom_site_label_H
_geom_hbond_atom_site_label_A
_geom_hbond_distance_DH
_geom_hbond_distance_HA
_geom_hbond_distance_DA
_geom_hbond_angle_DHA
_geom_hbond_publ_flag
_geom_hbond_site_symmetry_A
N1A H1A O1W 0.91 2.17 2.917(11) 139 y 1_555
N1A H2A O3D 0.91 1.87 2.752(9) 162 y 3_546
N1A H3A O2D 0.91 1.96 2.740(9) 143 y 3_646
N2A H4A O3A 0.88 1.99 2.791(8) 151 y 1_455
N3A H5A C19A 0.88 2.55 3.365(10) 155 y 4_467
C1A H11A O1A 1.00 2.59 3.302(8) 128 y 1_455
N1B H1B O2W 0.91 1.92 2.731(10) 147 y 3_756
N1B H2B O2C 0.91 1.88 2.751(9) 159 y 3_656
N1B H3B O3C 0.91 1.95 2.811(8) 158 y 3_756
N2B H4B O3B 0.88 2.01 2.807(8) 150 y 1_655
N3B H5B C5C 0.88 2.66 3.458(11) 151 y 1_655
C1B H11B O1B 1.00 2.45 3.383(9) 155 y 1_655
N1C H1C O2W 0.91 1.97 2.842(9) 160 y 1_455
N1C H2C O3A 0.91 1.91 2.800(9) 166 y 1_455
N1C H3C O2A 0.91 1.89 2.788(9) 171 y 1_555
N2C H4C O3C 0.88 1.99 2.784(8) 150 y 1_455
N3C H5C C6D 0.88 2.77 3.542(10) 147 y 1_455
C1C H11C O1C 1.00 2.47 3.333(8) 144 y 1_455
N1D H1D O3W 0.91 2.02 2.809(9) 144 y 3_756
N1D H2D O3B 0.91 1.85 2.763(9) 175 y 1_655
N1D H3D O2B 0.91 1.92 2.815(9) 166 y 1_555
N2D H4D O3D 0.88 2.00 2.730(8) 139 y 1_655
N3D H5D C17C 0.88 2.39 3.257(13) 167 y 4_566
C1D H11D O1D 1.00 2.47 3.278(8) 138 y 1_655
O1W H11W O2A 0.852(10) 1.95(2) 2.793(9) 172(9) y 1_555
O1W H12W O3W 0.859(10) 2.37(4) 3.138(9) 148(6) y 1_555
O2W H21W O2C 0.854(10) 1.94(2) 2.750(9) 159(7) y 1_555
O2W H22W O3W 0.849(10) 1.93(2) 2.774(9) 170(9) y 1_555
O3W H31W O2B 0.856(10) 1.84(2) 2.684(8) 167(9) y 3_646
O3W H32W O2D 0.856(10) 1.84(3) 2.664(9) 161(7) y 3_646

loop_
_geom_torsion_atom_site_label_1
_geom_torsion_atom_site_label_2
_geom_torsion_atom_site_label_3
_geom_torsion_atom_site_label_4
_geom_torsion
N1A C1A C9A N2A 144.6(7)
C1A C9A N2A C10A -179.0(6)
C9A N2A C10A C20A 56.0(10)
N2A C10A C20A O2A 29.6(11)
N1A C1A C2A C3A 56.7(8)
C1A C2A C3A C4A -97.2(10)
C1A C2A C3A C8A 81.5(10)
N2A C10A C11A C12A -55.5(8)
C10A C11A C12A C13A -31.9(11)
C10A C11A C12A C15A 148.0(8)
C9A C1A C2A C3A -63.6(8)
C8A C3A C4A C5A -1.0(14)
C2A C3A C4A C5A 177.7(8)
C3A C4A C5A C6A 0.4(15)
C4A C5A C6A C7A 0.2(16)
C5A C6A C7A C8A 0.0(17)
C6A C7A C8A C3A -0.6(16)
C4A C3A C8A C7A 1.1(15)
C2A C3A C8A C7A -177.6(9)
C10A N2A C9A O1A 0.5(13)
N1A C1A C9A O1A -34.9(10)
C2A C1A C9A O1A 87.7(9)
C2A C1A C9A N2A -92.8(8)
C9A N2A C10A C11A -72.0(9)
C20A C10A C11A C12A 177.6(7)
C15A C12A C13A N3A -2.1(9)
C11A C12A C13A N3A 177.8(8)
C12A C13A N3A C14A 0.3(9)
C13A N3A C14A C19A -178.9(9)
C13A N3A C14A C15A 1.7(9)
C13A C12A C15A C16A -179.1(9)
C11A C12A C15A C16A 1.0(16)
C13A C12A C15A C14A 3.1(10)
C11A C12A C15A C14A -176.8(8)
N3A C14A C15A C16A 178.9(8)
C19A C14A C15A C16A -0.6(13)
N3A C14A C15A C12A -2.9(9)
C19A C14A C15A C12A 177.6(8)
C12A C15A C16A C17A -178.1(10)
C14A C15A C16A C17A -0.5(12)
C15A C16A C17A C18A 1.0(13)
C16A C17A C18A C19A -0.4(13)
N3A C14A C19A C18A -178.2(8)
C15A C14A C19A C18A 1.2(13)
C17A C18A C19A C14A -0.7(13)
C11A C10A C20A O2A 156.7(8)
N2A C10A C20A O3A -152.5(7)
C11A C10A C20A O3A -25.4(11)
N1B C1B C9B N2B 117.9(8)
C1B C9B N2B C10B 177.9(6)
C9B N2B C10B C20B 51.2(10)
N2B C10B C20B O2B 41.7(11)
N1B C1B C2B C3B 172.8(7)
C1B C2B C3B C4B -117.6(10)
C1B C2B C3B C8B 57.7(12)
N2B C10B C11B C12B -81.0(8)
C10B C11B C12B C13B -4.1(12)
C10B C11B C12B C15B -179.0(8)
C8B C3B C4B C5B 3.1(18)
C2B C3B C4B C5B 178.5(11)
C3B C4B C5B C6B -2(2)
C4B C5B C6B C7B 1(2)
C5B C6B C7B C8B 0.4(19)
C4B C3B C8B C7B -2.0(17)
C2B C3B C8B C7B -177.5(10)
C6B C7B C8B C3B 0.3(19)
C10B N2B C9B O1B 1.6(13)
N1B C1B C9B O1B -65.5(10)
C2B C1B C9B O1B 55.1(10)
C2B C1B C9B N2B -121.5(8)
C9B N2B C10B C11B -81.5(9)
C20B C10B C11B C12B 149.7(7)
C15B C12B C13B N3B -2.9(10)
C11B C12B C13B N3B -178.6(8)
C12B C13B N3B C14B 2.7(10)
C13B N3B C14B C19B 176.8(10)
C13B N3B C14B C15B -1.4(10)
N3B C14B C15B C16B -179.8(8)
C19B C14B C15B C16B 1.8(13)
N3B C14B C15B C12B -0.4(10)
C19B C14B C15B C12B -178.7(9)
C13B C12B C15B C16B -178.7(10)
C11B C12B C15B C16B -3.0(17)
C13B C12B C15B C14B 2.0(10)
C11B C12B C15B C14B 177.7(8)
C14B C15B C16B C17B -1.9(13)
C12B C15B C16B C17B 178.9(10)
C15B C16B C17B C18B 2.0(14)
C16B C17B C18B C19B -2.0(14)
C17B C18B C19B C14B 1.9(14)
N3B C14B C19B C18B -179.7(9)
C15B C14B C19B C18B -1.8(14)
C11B C10B C20B O2B 171.9(8)
N2B C10B C20B O3B -143.7(8)
C11B C10B C20B O3B -13.5(12)
N1C C1C C9C N2C 106.6(8)
C1C C9C N2C C10C -174.2(6)
C9C N2C C10C C20C 55.1(9)
N2C C10C C20C O2C 33.3(10)
N1C C1C C2C C3C -177.0(6)
C1C C2C C3C C4C -116.5(9)
C1C C2C C3C C8C 62.9(11)
N2C C10C C11C C12C -64.7(8)
C10C C11C C12C C13C 62.5(11)
C10C C11C C12C C15C -118.0(9)
C9C C1C C2C C3C 62.3(9)
C8C C3C C4C C5C 0.1(13)
C2C C3C C4C C5C 179.5(8)
C3C C4C C5C C6C -0.8(15)
C4C C5C C6C C7C 0.7(15)
C5C C6C C7C C8C 0.3(14)
C6C C7C C8C C3C -1.0(14)
C4C C3C C8C C7C 0.9(13)
C2C C3C C8C C7C -178.6(8)
C10C N2C C9C O1C 6.1(12)
N1C C1C C9C O1C -73.7(9)
C2C C1C C9C O1C 46.7(10)
C2C C1C C9C N2C -133.0(7)
C9C N2C C10C C11C -74.0(8)
C20C C10C C11C C12C 168.8(7)
C15C C12C C13C N3C 1.6(9)
C11C C12C C13C N3C -178.8(7)
C12C C13C N3C C14C -1.2(9)
C13C N3C C14C C19C -178.1(9)
C13C N3C C14C C15C 0.3(9)
C13C C12C C15C C16C 178.0(10)
C11C C12C C15C C16C -1.6(16)
C13C C12C C15C C14C -1.4(9)
C11C C12C C15C C14C 179.0(7)
N3C C14C C15C C16C -178.8(8)
C19C C14C C15C C16C -0.3(13)
N3C C14C C15C C12C 0.7(10)
C19C C14C C15C C12C 179.2(8)
C12C C15C C16C C17C -178.7(10)
C14C C15C C16C C17C 0.7(13)
C15C C16C C17C C18C -1.3(14)
C16C C17C C18C C19C 1.6(15)
N3C C14C C19C C18C 178.7(9)
C15C C14C C19C C18C 0.6(14)
C17C C18C C19C C14C -1.3(14)
C11C C10C C20C O2C 161.0(8)
N2C C10C C20C O3C -149.8(7)
C11C C10C C20C O3C -22.1(11)
N1D C1D C9D N2D 108.5(8)
C1D C9D N2D C10D -171.3(6)
C9D N2D C10D C20D 51.2(9)
N2D C10D C20D O2D 39.2(11)
N1D C1D C2D C3D 179.3(6)
C1D C2D C3D C4D -113.4(9)
C1D C2D C3D C8D 64.3(10)
N2D C10D C11D C12D -74.6(10)
C10D C11D C12D C13D 72.9(17)
C10D C11D C12D C15D -90.6(14)
C9D C1D C2D C3D 59.4(9)
C8D C3D C4D C5D 2.4(14)
C2D C3D C4D C5D -179.8(8)
C3D C4D C5D C6D -2.7(15)
C4D C5D C6D C7D 2.5(15)
C5D C6D C7D C8D -2.1(14)
C4D C3D C8D C7D -2.1(14)
C2D C3D C8D C7D -179.8(8)
C6D C7D C8D C3D 1.9(14)
C10D N2D C9D O1D 8.4(12)
N1D C1D C9D O1D -71.2(9)
C2D C1D C9D O1D 49.0(10)
C2D C1D C9D N2D -131.3(7)
C9D N2D C10D C11D -79.0(8)
C20D C10D C11D C12D 157.4(8)
C15D C12D C13D N3D -3.2(18)
C11D C12D C13D N3D -169.1(11)
C12D C13D N3D C14D 1.9(19)
C13D N3D C14D C19D -178.2(19)
C13D N3D C14D C15D 0.1(18)
C13D C12D C15D C16D 178.2(19)
C11D C12D C15D C16D -16(3)
C13D C12D C15D C14D 3.2(17)
C11D C12D C15D C14D 169.2(11)
N3D C14D C15D C16D -178.0(14)
C19D C14D C15D C16D 1(2)
N3D C14D C15D C12D -2.0(17)
C19D C14D C15D C12D 176.4(15)
C12D C15D C16D C17D -173.0(18)
C14D C15D C16D C17D 2(2)
C15D C16D C17D C18D -4(3)
C16D C17D C18D C19D 5(3)
N3D C14D C19D C18D 178.1(17)
C15D C14D C19D C18D 0(2)
C17D C18D C19D C14D -3(3)
C11D C10D C20D O2D 168.6(9)
N2D C10D C20D O3D -145.8(8)
C11D C10D C20D O3D -16.3(12)
C15E C12E C13E N3E 3(3)
C11E C12E C13E N3E -175.8(18)
C12E C13E N3E C14E -1(3)
C13E N3E C14E C19E -178(3)
C13E N3E C14E C15E -1(3)
C13E C12E C15E C16E 178(3)
C11E C12E C15E C16E -3(4)
C13E C12E C15E C14E -3(3)
C11E C12E C15E C14E 175.5(17)
N3E C14E C15E C16E -179(2)
C19E C14E C15E C16E -1(4)
N3E C14E C15E C12E 2(3)
C19E C14E C15E C12E -180(3)
C12E C15E C16E C17E 179(3)
C14E C15E C16E C17E 0(4)
C15E C16E C17E C18E 0(4)
C16E C17E C18E C19E 1(4)
N3E C14E C19E C18E 179(3)
C15E C14E C19E C18E 2(4)
C17E C18E C19E C14E -2(5)
